data_2021467
loop_
_publ_author_name
'Hao, Hongguo'
'Liu, Hongyan'
'Wang, Yuchen'
'Yuan, Suxian'
'Xu, Han'
'Zhang, Jingyue'
'Wang, Ying'
'Li, Dacheng'
'Sun, Junshan'

_publ_section_title
;
 A series of two-dimensional lanthanide coordination polymers: synthesis,
 structures, magnetism and selective luminescence detection for heavy
 metal ions and toxic solvents
;
_journal_coeditor_code LF3085
_journal_issue 2
_journal_name_full 'Acta Crystallographica Section C'
_journal_page_first 221
_journal_page_last 230
_journal_paper_doi 10.1107/S2053229618016972
_journal_volume 75
_journal_year 2019
_chemical_formula_iupac '[Gd2 (C16 H6 O8) (C2 H3 O2)2 (C4 H9 N O)2 (H2 O)2], C4 H9 N O'
_chemical_formula_moiety 'C28 H34 Gd2 N2 O16, C4 H9 N O'
_chemical_formula_sum 'C32 H43 Gd2 N3 O17'
_chemical_formula_weight 1043.12
_chemical_name_systematic
;Poly[[bis(\m-acetato)diaqua(\m~6~-biphenyl-3,3',5,5'-tetracarboxylato)bis(<i>N</i>,<i>N</i>-dimethylacetamide)gadolinium(III)]
<i>N</i>,<i>N</i>-dimethylacetamide monosolvate]
;
_space_group_crystal_system monoclinic
_space_group_IT_number 14
_space_group_name_Hall '-P 2yn'
_space_group_name_H-M_alt 'P 1 21/n 1'
_symmetry_space_group_name_Hall '-P 2yn'
_symmetry_space_group_name_H-M 'P 1 21/n 1'
_atom_sites_solution_hydrogens mixed
_audit_creation_method SHELXL-2015/1
_cell_angle_alpha 90
_cell_angle_beta 94.3180(10)
_cell_angle_gamma 90
_cell_formula_units_Z 2
_cell_length_a 9.3992(8)
_cell_length_b 17.6714(15)
_cell_length_c 11.2971(9)
_cell_measurement_reflns_used 2563
_cell_measurement_temperature 298(2)
_cell_measurement_theta_max 26.804
_cell_measurement_theta_min 2.460
_cell_volume 1871.1(3)
_computing_cell_refinement
;
SAINT (Bruker, 2010)
;
_computing_data_collection
;
APEX2 (Bruker, 2010)
;
_computing_data_reduction
;
SAINT (Bruker, 2010)
;
_computing_publication_material
;
SHELXL2015 (Sheldrick, 2015b)
;
_computing_structure_refinement
;
SHELXL2015 (Sheldrick, 2015b)
;
_computing_structure_solution
;
SHELXT (Sheldrick, 2015a)
;
_diffrn_ambient_temperature 298(2)
_diffrn_measured_fraction_theta_full 0.967
_diffrn_measured_fraction_theta_max 0.967
_diffrn_measurement_device_type 'Bruker SMART APEXII CCD'
_diffrn_measurement_method 'phi and omega scans'
_diffrn_radiation_type MoK\a
_diffrn_radiation_wavelength 0.71073
_diffrn_reflns_av_R_equivalents 0.0799
_diffrn_reflns_av_unetI/netI 0.1045
_diffrn_reflns_limit_h_max 11
_diffrn_reflns_limit_h_min -11
_diffrn_reflns_limit_k_max 21
_diffrn_reflns_limit_k_min -20
_diffrn_reflns_limit_l_max 8
_diffrn_reflns_limit_l_min -13
_diffrn_reflns_number 8560
_diffrn_reflns_theta_full 25.013
_diffrn_reflns_theta_max 25.013
_diffrn_reflns_theta_min 2.930
_exptl_absorpt_coefficient_mu 3.581
_exptl_absorpt_correction_T_max 0.423
_exptl_absorpt_correction_T_min 0.368
_exptl_absorpt_correction_type multi-scan
_exptl_crystal_colour colorless
_exptl_crystal_density_diffrn 1.720
_exptl_crystal_description bloc
_exptl_crystal_F_000 944
_exptl_crystal_size_max 0.290
_exptl_crystal_size_mid 0.260
_exptl_crystal_size_min 0.240
_refine_diff_density_max 1.506
_refine_diff_density_min -1.790
_refine_ls_extinction_method none
_refine_ls_goodness_of_fit_ref 1.065
_refine_ls_hydrogen_treatment constr
_refine_ls_matrix_type full
_refine_ls_number_parameters 209
_refine_ls_number_reflns 3193
_refine_ls_number_restraints 450
_refine_ls_restrained_S_all 1.150
_refine_ls_R_factor_all 0.1147
_refine_ls_R_factor_gt 0.0755
_refine_ls_shift/su_max 0.000
_refine_ls_shift/su_mean 0.000
_refine_ls_structure_factor_coef Fsqd
_refine_ls_weighting_details 'w=1/[\s^2^(Fo^2^)+(0.1000P)^2^+9.6297P] where P=(Fo^2^+2Fc^2^)/3'
_refine_ls_weighting_scheme calc
_refine_ls_wR_factor_gt 0.1796
_refine_ls_wR_factor_ref 0.1964
_reflns_number_gt 2109
_reflns_number_total 3193
_reflns_threshold_expression 'I > 2\s(I)'
_cod_data_source_file lf3085sup1.cif
_cod_data_source_block 150912a
_cod_database_code 2021467
_shelx_space_group_comment
;
The symmetry employed for this shelxl refinement is uniquely defined
by the following loop, which should always be used as a source of
symmetry information in preference to the above space-group names.
They are only intended as comments.
;
_shelx_estimated_absorpt_t_min 0.423
_shelx_estimated_absorpt_t_max 0.480

loop_
_space_group_symop_operation_xyz
'x, y, z'
'-x+1/2, y+1/2, -z+1/2'
'-x, -y, -z'
'x-1/2, -y-1/2, z-1/2'

loop_
_atom_site_type_symbol
_atom_site_label
_atom_site_fract_x
_atom_site_fract_y
_atom_site_fract_z
_atom_site_U_iso_or_equiv
_atom_site_adp_type
_atom_site_calc_flag
_atom_site_occupancy
Gd Gd1 0.48332(7) 0.39865(4) 0.06975(6) 0.0314(3) Uani d 1
N N1 0.0722(18) 0.3152(13) 0.1729(18) 0.103(7) Uani d 1
O O1 0.4420(14) 0.2638(6) 0.0138(10) 0.0562(19) Uani d 1
O O2 0.5865(13) 0.2880(6) 0.1697(10) 0.0545(18) Uani d 1
O O3 0.6745(14) 0.3637(7) -0.0539(11) 0.058(2) Uani d 1
O O4 0.6091(13) 0.4807(6) -0.0810(10) 0.051(2) Uani d 1
O O5 0.6739(13) 0.4654(6) 0.1732(10) 0.054(2) Uani d 1
O O6 0.6648(12) 0.5859(5) 0.1079(9) 0.049(2) Uani d 1
O O10 0.4602(19) 0.4146(9) 0.2762(8) 0.097(3) Uani d 1
H H10B 0.370843 0.422564 0.273674 0.117 Uiso d 1
H H10C 0.496215 0.458585 0.283564 0.117 Uiso d 1
O O9 0.2771(16) 0.3715(8) 0.1585(12) 0.080(2) Uani d 1
C C1 0.528(2) 0.2395(9) 0.0991(15) 0.054(2) Uani d 1
C C2 0.5550(12) 0.1567(3) 0.1115(8) 0.047(2) Uani d 1
C C3 0.4966(11) 0.1037(5) 0.0309(7) 0.048(2) Uani d 1
H H3 0.433764 0.119077 -0.031986 0.058 Uiso calc 1
C C4 0.5321(11) 0.0277(4) 0.0444(7) 0.046(2) Uani d 1
C C5 0.6261(11) 0.0046(3) 0.1384(8) 0.045(2) Uani d 1
H H5 0.649837 -0.046228 0.147452 0.054 Uiso calc 1
C C6 0.6845(11) 0.0577(4) 0.2190(7) 0.045(2) Uani d 1
C C7 0.6490(12) 0.1337(4) 0.2055(7) 0.046(2) Uani d 1
H H7 0.688054 0.169159 0.259403 0.055 Uiso calc 1
C C8 0.695(2) 0.4233(10) -0.1016(16) 0.055(2) Uani d 1
C C9 0.835(2) 0.4436(12) -0.165(2) 0.082(5) Uani d 1
H H9A 0.914172 0.416327 -0.127529 0.122 Uiso calc 1
H H9B 0.852422 0.496959 -0.158298 0.122 Uiso calc 1
H H9C 0.821992 0.429744 -0.247178 0.122 Uiso calc 1
C C10 0.709(2) 0.5348(9) 0.1778(15) 0.052(3) Uani d 1
C C20 0.031(3) 0.3611(17) 0.070(2) 0.112(5) Uani d 1
H H20A 0.007906 0.411237 0.094865 0.169 Uiso calc 1
H H20B -0.050527 0.339026 0.026803 0.169 Uiso calc 1
H H20C 0.108847 0.363561 0.019447 0.169 Uiso calc 1
C C23 -0.040(3) 0.2698(15) 0.236(2) 0.106(5) Uani d 1
H H23A 0.000323 0.222385 0.263544 0.158 Uiso calc 1
H H23B -0.121814 0.260496 0.182171 0.158 Uiso calc 1
H H23C -0.068569 0.298204 0.303089 0.158 Uiso calc 1
C C24 0.267(3) 0.3090(14) 0.3426(15) 0.105(4) Uani d 1
H H24A 0.368498 0.301648 0.345306 0.158 Uiso calc 1
H H24B 0.222529 0.264009 0.369693 0.158 Uiso calc 1
H H24C 0.246134 0.350725 0.392932 0.158 Uiso calc 1
C C25 0.2145(18) 0.3248(11) 0.2250(15) 0.077(3) Uani d 1

loop_
_atom_site_aniso_label
_atom_site_aniso_U_11
_atom_site_aniso_U_22
_atom_site_aniso_U_33
_atom_site_aniso_U_12
_atom_site_aniso_U_13
_atom_site_aniso_U_23
Gd1 0.0406(4) 0.0152(4) 0.0357(4) -0.0032(3) -0.0149(3) 0.0035(3)
N1 0.110(16) 0.117(18) 0.084(14) -0.019(14) 0.020(12) 0.023(13)
O1 0.079(4) 0.032(4) 0.054(4) -0.001(3) -0.019(4) 0.002(3)
O2 0.079(4) 0.029(3) 0.052(4) -0.003(3) -0.018(3) 0.000(3)
O3 0.081(4) 0.035(4) 0.057(4) 0.010(4) -0.003(4) 0.002(3)
O4 0.068(5) 0.028(4) 0.056(4) 0.010(4) -0.003(4) 0.002(4)
O5 0.075(4) 0.025(3) 0.057(4) 0.006(4) -0.021(4) 0.000(3)
O6 0.069(5) 0.025(4) 0.048(4) 0.002(4) -0.020(4) 0.003(4)
O10 0.113(7) 0.078(7) 0.098(7) 0.002(6) -0.008(6) 0.001(6)
O9 0.098(5) 0.059(5) 0.083(5) -0.002(4) 0.000(5) 0.007(4)
C1 0.076(4) 0.031(4) 0.051(4) 0.000(4) -0.016(4) -0.001(3)
C2 0.071(4) 0.024(4) 0.043(4) 0.000(4) -0.020(4) -0.004(4)
C3 0.072(4) 0.025(4) 0.044(4) -0.002(4) -0.022(4) -0.003(4)
C4 0.069(5) 0.024(4) 0.041(4) 0.001(4) -0.025(4) -0.009(4)
C5 0.067(5) 0.023(4) 0.040(5) -0.001(4) -0.029(4) -0.004(4)
C6 0.068(5) 0.021(4) 0.042(4) 0.000(4) -0.022(4) -0.006(4)
C7 0.069(4) 0.021(4) 0.044(4) -0.001(4) -0.020(4) -0.001(4)
C8 0.073(5) 0.033(4) 0.058(5) 0.011(4) -0.001(5) -0.001(4)
C9 0.097(10) 0.069(9) 0.082(9) 0.011(9) 0.026(9) 0.006(8)
C10 0.070(5) 0.026(5) 0.056(5) 0.002(5) -0.015(5) 0.000(4)
C20 0.124(10) 0.100(10) 0.110(10) -0.001(10) -0.006(10) 0.004(9)
C23 0.116(10) 0.090(10) 0.108(10) -0.020(9) -0.003(10) 0.011(9)
C24 0.120(9) 0.091(8) 0.104(8) 0.005(8) 0.000(8) 0.005(8)
C25 0.096(5) 0.057(5) 0.076(5) -0.001(5) -0.010(5) 0.005(5)

loop_
_atom_type_symbol
_atom_type_description
_atom_type_scat_dispersion_real
_atom_type_scat_dispersion_imag
_atom_type_scat_source
C C 0.0033 0.0016 'International Tables Vol C Tables 4.2.6.8 and 6.1.1.4'
H H 0.0000 0.0000 'International Tables Vol C Tables 4.2.6.8 and 6.1.1.4'
N N 0.0061 0.0033 'International Tables Vol C Tables 4.2.6.8 and 6.1.1.4'
O O 0.0106 0.0060 'International Tables Vol C Tables 4.2.6.8 and 6.1.1.4'
Gd Gd -0.1653 3.9035 'International Tables Vol C Tables 4.2.6.8 and 6.1.1.4'

loop_
_geom_angle_atom_site_label_1
_geom_angle_atom_site_label_2
_geom_angle_atom_site_label_3
_geom_angle_site_symmetry_1
_geom_angle_site_symmetry_3
_geom_angle
O9 Gd1 O4 . 3_665 80.5(5)
O9 Gd1 O10 . . 56.9(6)
O4 Gd1 O10 3_665 . 76.9(5)
O9 Gd1 O6 . 3_665 86.1(5)
O4 Gd1 O6 3_665 3_665 75.0(4)
O10 Gd1 O6 . 3_665 136.6(5)
O9 Gd1 O5 . . 121.2(5)
O4 Gd1 O5 3_665 . 77.7(4)
O10 Gd1 O5 . . 65.2(5)
O6 Gd1 O5 3_665 . 137.0(4)
O9 Gd1 O2 . . 87.1(5)
O4 Gd1 O2 3_665 . 149.1(4)
O10 Gd1 O2 . . 72.6(5)
O6 Gd1 O2 3_665 . 132.6(3)
O5 Gd1 O2 . . 84.9(4)
O9 Gd1 O3 . . 151.5(5)
O4 Gd1 O3 3_665 . 124.2(4)
O10 Gd1 O3 . . 135.9(5)
O6 Gd1 O3 3_665 . 87.4(4)
O5 Gd1 O3 . . 81.2(4)
O2 Gd1 O3 . . 77.0(4)
O9 Gd1 O1 . . 77.9(5)
O4 Gd1 O1 3_665 . 147.8(4)
O10 Gd1 O1 . . 109.8(5)
O6 Gd1 O1 3_665 . 79.9(3)
O5 Gd1 O1 . . 134.2(4)
O2 Gd1 O1 . . 52.8(4)
O3 Gd1 O1 . . 73.7(4)
O9 Gd1 O4 . . 147.7(4)
O4 Gd1 O4 3_665 . 73.2(4)
O10 Gd1 O4 . . 131.3(5)
O6 Gd1 O4 3_665 . 69.3(4)
O5 Gd1 O4 . . 71.4(4)
O2 Gd1 O4 . . 124.9(4)
O3 Gd1 O4 . . 51.1(4)
O1 Gd1 O4 . . 116.1(4)
O9 Gd1 Gd1 . 3_665 117.4(3)
O4 Gd1 Gd1 3_665 3_665 39.1(3)
O10 Gd1 Gd1 . 3_665 107.5(4)
O6 Gd1 Gd1 3_665 3_665 67.4(2)
O5 Gd1 Gd1 . 3_665 70.4(2)
O2 Gd1 Gd1 . 3_665 151.6(3)
O3 Gd1 Gd1 . 3_665 85.2(3)
O1 Gd1 Gd1 . 3_665 141.8(3)
O4 Gd1 Gd1 . 3_665 34.2(2)
O9 Gd1 H10C . . 70.5
O4 Gd1 H10C 3_665 . 64.5
O10 Gd1 H10C . . 18.7
O6 Gd1 H10C 3_665 . 135.6
O5 Gd1 H10C . . 50.8
O2 Gd1 H10C . . 84.7
O3 Gd1 H10C . . 130.0
O1 Gd1 H10C . . 127.9
O4 Gd1 H10C . . 112.7
Gd1 Gd1 H10C 3_665 . 90.1
C25 N1 C20 . . 116.7(19)
C25 N1 C23 . . 121.4(17)
C20 N1 C23 . . 121(2)
C1 O1 Gd1 . . 93.0(9)
C1 O2 Gd1 . . 96.4(10)
C8 O3 Gd1 . . 100.6(11)
C8 O4 Gd1 . 3_665 162.1(12)
C8 O4 Gd1 . . 90.0(10)
Gd1 O4 Gd1 3_665 . 106.8(4)
C10 O5 Gd1 . . 133.0(10)
C10 O6 Gd1 . 3_665 139.8(10)
Gd1 O10 H10B . . 98.7
Gd1 O10 H10C . . 98.0
H10B O10 H10C . . 103.7
C25 O9 Gd1 . . 145.7(13)
O2 C1 O1 . . 117.7(14)
O2 C1 C2 . . 122.7(14)
O1 C1 C2 . . 119.5(13)
C3 C2 C7 . . 120.0
C3 C2 C1 . . 122.9(8)
C7 C2 C1 . . 117.0(8)
C4 C3 C2 . . 120.0
C4 C3 H3 . . 120.0
C2 C3 H3 . . 120.0
C5 C4 C3 . . 120.0
C5 C4 C4 . 3_655 121.5(11)
C3 C4 C4 . 3_655 118.5(11)
C4 C5 C6 . . 120.0
C4 C5 H5 . . 120.0
C6 C5 H5 . . 120.0
C7 C6 C5 . . 120.0
C7 C6 C10 . 2_645 118.4(7)
C5 C6 C10 . 2_645 121.6(7)
C6 C7 C2 . . 120.0
C6 C7 H7 . . 120.0
C2 C7 H7 . . 120.0
O3 C8 O4 . . 118.1(17)
O3 C8 C9 . . 124.4(17)
O4 C8 C9 . . 116.2(15)
C8 C9 H9A . . 109.5
C8 C9 H9B . . 109.5
H9A C9 H9B . . 109.5
C8 C9 H9C . . 109.5
H9A C9 H9C . . 109.5
H9B C9 H9C . . 109.5
O6 C10 O5 . . 126.9(15)
O6 C10 C6 . 2_655 117.2(14)
O5 C10 C6 . 2_655 115.9(14)
N1 C20 H20A . . 109.5
N1 C20 H20B . . 109.5
H20A C20 H20B . . 109.5
N1 C20 H20C . . 109.5
H20A C20 H20C . . 109.5
H20B C20 H20C . . 109.5
N1 C23 H23A . . 109.5
N1 C23 H23B . . 109.5
H23A C23 H23B . . 109.5
N1 C23 H23C . . 109.5
H23A C23 H23C . . 109.5
H23B C23 H23C . . 109.5
C25 C24 H24A . . 109.5
C25 C24 H24B . . 109.5
H24A C24 H24B . . 109.5
C25 C24 H24C . . 109.5
H24A C24 H24C . . 109.5
H24B C24 H24C . . 109.5
O9 C25 C24 . . 122.2(12)
O9 C25 N1 . . 106.8(14)
C24 C25 N1 . . 128.0(17)

loop_
_geom_bond_atom_site_label_1
_geom_bond_atom_site_label_2
_geom_bond_site_symmetry_2
_geom_bond_distance
Gd1 O9 . 2.298(15)
Gd1 O4 3_665 2.309(10)
Gd1 O10 . 2.375(9)
Gd1 O6 3_665 2.370(10)
Gd1 O5 . 2.377(11)
Gd1 O2 . 2.423(11)
Gd1 O3 . 2.437(13)
Gd1 O1 . 2.488(11)
Gd1 O4 . 2.589(11)
Gd1 Gd1 3_665 3.9352(13)
Gd1 H10C . 2.6318
N1 C25 . 1.431(10)
N1 C20 . 1.45(3)
N1 C23 . 1.55(3)
O1 C1 . 1.28(2)
O2 C1 . 1.269(19)
O3 C8 . 1.21(2)
O4 C8 . 1.33(2)
O5 C10 . 1.269(18)
O6 C10 . 1.249(18)
O10 H10B . 0.8500
O10 H10C . 0.8500
O9 C25 . 1.288(9)
C1 C2 . 1.491(17)
C2 C3 . 1.3900
C2 C7 . 1.3900
C3 C4 . 1.3900
C3 H3 . 0.9300
C4 C5 . 1.3900
C4 C4 3_655 1.495(8)
C5 C6 . 1.3900
C5 H5 . 0.9300
C6 C7 . 1.3900
C6 C10 2_645 1.534(17)
C7 H7 . 0.9300
C8 C9 . 1.58(3)
C9 H9A . 0.9600
C9 H9B . 0.9600
C9 H9C . 0.9600
C20 H20A . 0.9600
C20 H20B . 0.9600
C20 H20C . 0.9600
C23 H23A . 0.9600
C23 H23B . 0.9600
C23 H23C . 0.9600
C24 C25 . 1.410(9)
C24 H24A . 0.9600
C24 H24B . 0.9600
C24 H24C . 0.9600

_cod_database_fobs_code 2021467
